data_4347239
loop_
_publ_author_name
'Kobalz, Merten'
'Lincke, J\"org'
'Kobalz, Karolin'
'Erhart, Oliver'
'Bergmann, Jens'
'L\"assig, Daniel'
'Lange, Marcus'
'M\"ollmer, Jens'
'Gl\"aser, Roger'
'Staudt, Reiner'
'Krautscheid, Harald'

_publ_section_title
;
 Paddle Wheel Based Triazolyl Isophthalate MOFs: Impact of Linker
 Modification on Crystal Structure and Gas Sorption Properties.
;
_journal_issue 6
_journal_name_full 'Inorganic chemistry'
_journal_page_first 3030
_journal_page_last 3039
_journal_paper_doi 10.1021/acs.inorgchem.5b02921
_journal_volume 55
_journal_year 2016
_chemical_formula_moiety 'C28 H26 Cu2 N6 O8'
_chemical_formula_sum 'C28 H26 Cu2 N6 O8'
_chemical_formula_weight 701.63
_space_group_IT_number 60
_space_group_name_Hall '-P 2n 2ab'
_space_group_name_H-M_alt 'P b c n'
_symmetry_cell_setting orthorhombic
_symmetry_Int_Tables_number 60
_symmetry_space_group_name_Hall '-P 2n 2ab'
_symmetry_space_group_name_H-M 'P b c n'
_atom_sites_solution_hydrogens geom
_atom_sites_solution_primary direct
_atom_sites_solution_secondary difmap
_audit_creation_method SHELXL-97
_cell_angle_alpha 90.00
_cell_angle_beta 90.00
_cell_angle_gamma 90.00
_cell_formula_units_Z 4
_cell_length_a 13.3344(15)
_cell_length_b 13.6545(14)
_cell_length_c 20.0416(17)
_cell_measurement_reflns_used 17425
_cell_measurement_temperature 213(2)
_cell_measurement_theta_max 25.89
_cell_measurement_theta_min 2.03
_cell_volume 3649.1(6)
_computing_cell_refinement 'STOE IPDS software'
_computing_data_collection 'STOE IPDS software'
_computing_data_reduction 'STOE X-AREA'
_computing_molecular_graphics 'DIAMOND 3.2'
_computing_publication_material 'WinGX publication routines (Farrugia, 1999)'
_computing_structure_refinement 'SHELXL-97 (Sheldrick, 1997)'
_computing_structure_solution SHELXS
_diffrn_ambient_temperature 213(2)
_diffrn_measured_fraction_theta_full 0.992
_diffrn_measured_fraction_theta_max 0.992
_diffrn_measurement_device_type 'STOE IPDS-1'
_diffrn_measurement_method 'omega scans'
_diffrn_radiation_monochromator graphite
_diffrn_radiation_source 'fine-focus sealed tube'
_diffrn_radiation_type MoK\a
_diffrn_radiation_wavelength 0.71073
_diffrn_reflns_av_R_equivalents 0.0410
_diffrn_reflns_av_sigmaI/netI 0.0389
_diffrn_reflns_limit_h_max 16
_diffrn_reflns_limit_h_min -16
_diffrn_reflns_limit_k_max 16
_diffrn_reflns_limit_k_min -16
_diffrn_reflns_limit_l_max 23
_diffrn_reflns_limit_l_min -24
_diffrn_reflns_number 22952
_diffrn_reflns_theta_full 26.00
_diffrn_reflns_theta_max 26.00
_diffrn_reflns_theta_min 2.13
_diffrn_standards_number none
_exptl_absorpt_coefficient_mu 1.214
_exptl_absorpt_correction_T_max 0.8202
_exptl_absorpt_correction_T_min 0.5344
_exptl_absorpt_correction_type numerical
_exptl_absorpt_process_details 'STOE X-RED'
_exptl_crystal_colour green
_exptl_crystal_density_diffrn 1.277
_exptl_crystal_density_method 'not measured'
_exptl_crystal_description prism
_exptl_crystal_F_000 1432
_exptl_crystal_size_max 0.59
_exptl_crystal_size_mid 0.22
_exptl_crystal_size_min 0.17
_refine_diff_density_max 0.641
_refine_diff_density_min -0.562
_refine_diff_density_rms 0.091
_refine_ls_extinction_method none
_refine_ls_goodness_of_fit_ref 0.941
_refine_ls_hydrogen_treatment riding
_refine_ls_matrix_type full
_refine_ls_number_parameters 201
_refine_ls_number_reflns 3521
_refine_ls_number_restraints 0
_refine_ls_restrained_S_all 0.941
_refine_ls_R_factor_all 0.0541
_refine_ls_R_factor_gt 0.0370
_refine_ls_shift/su_max 0.001
_refine_ls_shift/su_mean 0.000
_refine_ls_structure_factor_coef Fsqd
_refine_ls_weighting_details 'calc w=1/[\s^2^(Fo^2^)+(0.0699P)^2^+0.0000P] where P=(Fo^2^+2Fc^2^)/3'
_refine_ls_weighting_scheme calc
_refine_ls_wR_factor_gt 0.0972
_refine_ls_wR_factor_ref 0.1028
_reflns_number_gt 2611
_reflns_number_total 3521
_reflns_threshold_expression >2sigma(I)
_cod_data_source_file ic5b02921_si_002.cif
_cod_data_source_block compound_9
_cod_original_sg_symbol_H-M 'P bcn'
_cod_database_code 4347239

loop_
_symmetry_equiv_pos_as_xyz
'x, y, z'
'-x+1/2, -y+1/2, z+1/2'
'x+1/2, -y+1/2, -z'
'-x, y, -z+1/2'
'-x, -y, -z'
'x-1/2, y-1/2, -z-1/2'
'-x-1/2, y-1/2, z'
'x, -y, z-1/2'

loop_
_atom_site_label
_atom_site_type_symbol
_atom_site_fract_x
_atom_site_fract_y
_atom_site_fract_z
_atom_site_U_iso_or_equiv
_atom_site_adp_type
_atom_site_occupancy
_atom_site_symmetry_multiplicity
_atom_site_calc_flag
_atom_site_refinement_flags
C1 C 0.3884(2) 0.7007(2) 0.69451(18) 0.0150(6) Uani 1 1 d .
C2 C 0.3152(2) 0.6370(2) 0.65745(17) 0.0167(7) Uani 1 1 d .
C3 C 0.2509(2) 0.5734(2) 0.69106(17) 0.0182(6) Uani 1 1 d .
H3 H 0.2559 0.5668 0.7376 0.022 Uiso 1 1 calc R
C4 C 0.1792(2) 0.5196(2) 0.65625(17) 0.0172(7) Uani 1 1 d .
C5 C 0.1719(2) 0.5288(2) 0.58770(17) 0.0175(7) Uani 1 1 d .
H5 H 0.1239 0.4924 0.5640 0.021 Uiso 1 1 calc R
C6 C 0.2358(2) 0.5921(2) 0.55414(17) 0.0167(7) Uani 1 1 d .
C7 C 0.3075(2) 0.6466(2) 0.58857(17) 0.0161(6) Uani 1 1 d .
H7 H 0.3503 0.6894 0.5654 0.019 Uiso 1 1 calc R
C8 C 0.1092(2) 0.4521(2) 0.69249(18) 0.0175(7) Uani 1 1 d .
C9 C 0.1436(2) 0.6474(2) 0.45170(18) 0.0203(7) Uani 1 1 d .
C10 C 0.2929(2) 0.5858(2) 0.43444(18) 0.0195(7) Uani 1 1 d .
C11 C 0.0489(3) 0.6775(3) 0.4850(2) 0.0319(9) Uani 1 1 d .
H11A H 0.0204 0.6207 0.5080 0.038 Uiso 1 1 calc R
H11B H 0.0008 0.6982 0.4508 0.038 Uiso 1 1 calc R
C12 C 0.0619(4) 0.7598(4) 0.5348(3) 0.0591(15) Uani 1 1 d .
H12A H 0.0900 0.8166 0.5125 0.089 Uiso 1 1 calc R
H12B H 0.1067 0.7389 0.5702 0.089 Uiso 1 1 calc R
H12C H -0.0028 0.7768 0.5537 0.089 Uiso 1 1 calc R
C13 C 0.3878(3) 0.5333(3) 0.4472(2) 0.0316(9) Uani 1 1 d .
H13A H 0.4317 0.5757 0.4737 0.038 Uiso 1 1 calc R
H13B H 0.3732 0.4750 0.4740 0.038 Uiso 1 1 calc R
C14 C 0.4394(6) 0.5043(7) 0.3900(3) 0.100(3) Uani 1 1 d .
H14A H 0.4534 0.5612 0.3626 0.150 Uiso 1 1 calc R
H14B H 0.3986 0.4584 0.3649 0.150 Uiso 1 1 calc R
H14C H 0.5019 0.4731 0.4026 0.150 Uiso 1 1 calc R
N1 N 0.1631(2) 0.6532(2) 0.38773(15) 0.0194(6) Uani 1 1 d .
N2 N 0.2585(2) 0.6128(2) 0.37655(15) 0.0215(6) Uani 1 1 d .
N3 N 0.2243(2) 0.60634(19) 0.48351(15) 0.0181(6) Uani 1 1 d .
O1 O 0.46322(17) 0.73018(16) 0.66207(12) 0.0199(5) Uani 1 1 d .
O2 O 0.36790(17) 0.72144(17) 0.75392(12) 0.0213(5) Uani 1 1 d .
O3 O 0.02991(17) 0.42783(17) 0.66191(13) 0.0224(5) Uani 1 1 d .
O4 O 0.13428(17) 0.42431(17) 0.74949(12) 0.0226(5) Uani 1 1 d .
Cu1 Cu 0.56185(2) 0.82588(2) 0.696034(18) 0.01105(13) Uani 1 1 d .

loop_
_atom_site_aniso_label
_atom_site_aniso_U_11
_atom_site_aniso_U_22
_atom_site_aniso_U_33
_atom_site_aniso_U_23
_atom_site_aniso_U_13
_atom_site_aniso_U_12
C1 0.0174(14) 0.0130(13) 0.0146(17) 0.0037(12) -0.0055(14) -0.0015(11)
C2 0.0176(15) 0.0188(15) 0.0136(19) -0.0004(12) -0.0032(13) -0.0017(12)
C3 0.0227(15) 0.0218(15) 0.0101(16) 0.0030(14) -0.0030(14) -0.0024(12)
C4 0.0193(15) 0.0175(15) 0.0147(19) 0.0015(13) -0.0022(13) -0.0039(12)
C5 0.0201(15) 0.0179(15) 0.0143(18) 0.0013(13) -0.0033(13) -0.0046(12)
C6 0.0196(15) 0.0202(16) 0.0101(16) 0.0034(12) -0.0037(13) -0.0015(12)
C7 0.0179(15) 0.0174(14) 0.0131(17) 0.0051(12) -0.0007(13) -0.0033(12)
C8 0.0220(15) 0.0170(15) 0.0135(17) -0.0001(13) 0.0018(14) -0.0026(12)
C9 0.0218(16) 0.0280(18) 0.0112(18) 0.0021(13) -0.0025(13) -0.0005(13)
C10 0.0203(16) 0.0211(15) 0.0172(19) 0.0007(13) -0.0016(13) -0.0037(13)
C11 0.0247(18) 0.052(2) 0.019(2) 0.0054(18) 0.0014(15) 0.0089(17)
C12 0.055(3) 0.047(3) 0.075(4) -0.013(3) 0.019(3) 0.012(2)
C13 0.0289(18) 0.036(2) 0.030(2) 0.0062(17) -0.0049(17) 0.0071(16)
C14 0.091(5) 0.173(8) 0.035(3) 0.007(4) 0.030(4) 0.060(5)
N1 0.0169(13) 0.0299(15) 0.0115(15) 0.0013(11) -0.0032(11) 0.0007(11)
N2 0.0158(13) 0.0317(15) 0.0171(16) -0.0012(12) -0.0028(12) 0.0045(11)
N3 0.0200(13) 0.0212(13) 0.0131(15) 0.0018(11) -0.0041(11) -0.0038(10)
O1 0.0193(11) 0.0236(12) 0.0168(13) -0.0028(10) -0.0010(10) -0.0093(9)
O2 0.0220(12) 0.0288(12) 0.0131(13) -0.0051(10) -0.0007(10) -0.0091(9)
O3 0.0222(12) 0.0261(12) 0.0188(14) 0.0069(10) -0.0027(10) -0.0114(10)
O4 0.0250(12) 0.0295(12) 0.0134(14) 0.0077(10) -0.0042(10) -0.0138(10)
Cu1 0.01129(19) 0.01388(19) 0.0080(2) -0.00005(15) 0.00003(14) -0.00046(14)

loop_
_atom_type_symbol
_atom_type_description
_atom_type_scat_dispersion_real
_atom_type_scat_dispersion_imag
_atom_type_scat_source
C C 0.0033 0.0016 'International Tables Vol C Tables 4.2.6.8 and 6.1.1.4'
H H 0.0000 0.0000 'International Tables Vol C Tables 4.2.6.8 and 6.1.1.4'
Cu Cu 0.3201 1.2651 'International Tables Vol C Tables 4.2.6.8 and 6.1.1.4'
N N 0.0061 0.0033 'International Tables Vol C Tables 4.2.6.8 and 6.1.1.4'
O O 0.0106 0.0060 'International Tables Vol C Tables 4.2.6.8 and 6.1.1.4'

loop_
_geom_angle_atom_site_label_1
_geom_angle_atom_site_label_2
_geom_angle_atom_site_label_3
_geom_angle
_geom_angle_site_symmetry_1
_geom_angle_site_symmetry_3
O2 C1 O1 126.3(3) . .
O2 C1 C2 117.3(3) . .
O1 C1 C2 116.4(3) . .
C7 C2 C3 119.6(3) . .
C7 C2 C1 118.9(3) . .
C3 C2 C1 121.4(3) . .
C4 C3 C2 120.6(3) . .
C5 C4 C3 119.9(3) . .
C5 C4 C8 119.6(3) . .
C3 C4 C8 120.6(3) . .
C4 C5 C6 119.7(3) . .
C5 C6 C7 120.9(3) . .
C5 C6 N3 119.7(3) . .
C7 C6 N3 119.3(3) . .
C2 C7 C6 119.4(3) . .
O4 C8 O3 125.9(3) . .
O4 C8 C4 117.6(3) . .
O3 C8 C4 116.5(3) . .
N1 C9 N3 108.9(3) . .
N1 C9 C11 126.3(3) . .
N3 C9 C11 124.8(3) . .
N2 C10 N3 110.2(3) . .
N2 C10 C13 126.5(3) . .
N3 C10 C13 123.1(3) . .
C9 C11 C12 113.9(4) . .
C14 C13 C10 114.7(4) . .
C9 N1 N2 108.2(3) . .
C9 N1 Cu1 129.8(2) . 3_466
N2 N1 Cu1 119.4(2) . 3_466
C10 N2 N1 106.8(3) . .
C9 N3 C10 105.9(3) . .
C9 N3 C6 126.7(3) . .
C10 N3 C6 127.4(3) . .
C1 O1 Cu1 124.2(2) . .
C1 O2 Cu1 122.7(2) . 4_656
C8 O3 Cu1 122.3(2) . 7_655
C8 O4 Cu1 125.4(2) . 6_557
O1 Cu1 O3 86.24(10) . 7_665
O1 Cu1 O2 90.75(10) . 4_656
O3 Cu1 O2 167.51(10) 7_665 4_656
O1 Cu1 O4 164.30(10) . 6_667
O3 Cu1 O4 90.84(11) 7_665 6_667
O2 Cu1 O4 88.79(10) 4_656 6_667
O1 Cu1 N1 103.57(11) . 3_566
O3 Cu1 N1 91.41(10) 7_665 3_566
O2 Cu1 N1 101.08(10) 4_656 3_566
O4 Cu1 N1 91.91(10) 6_667 3_566
O1 Cu1 Cu1 82.55(7) . 4_656
O3 Cu1 Cu1 84.25(7) 7_665 4_656
O2 Cu1 Cu1 83.34(7) 4_656 4_656
O4 Cu1 Cu1 81.81(7) 6_667 4_656
N1 Cu1 Cu1 172.29(8) 3_566 4_656

loop_
_geom_bond_atom_site_label_1
_geom_bond_atom_site_label_2
_geom_bond_distance
_geom_bond_site_symmetry_2
C1 O2 1.254(4) .
C1 O1 1.257(4) .
C1 C2 1.504(4) .
C2 C7 1.390(5) .
C2 C3 1.394(5) .
C3 C4 1.393(5) .
C4 C5 1.383(5) .
C4 C8 1.500(4) .
C5 C6 1.387(5) .
C6 C7 1.394(5) .
C6 N3 1.437(4) .
C8 O4 1.249(4) .
C8 O3 1.266(4) .
C9 N1 1.311(5) .
C9 N3 1.371(4) .
C9 C11 1.485(5) .
C10 N2 1.301(5) .
C10 N3 1.373(5) .
C10 C13 1.476(5) .
C11 C12 1.513(7) .
C13 C14 1.394(7) .
N1 N2 1.404(4) .
N1 Cu1 2.173(3) 3_466
O1 Cu1 1.975(2) .
O2 Cu1 1.979(2) 4_656
O3 Cu1 1.976(2) 7_655
O4 Cu1 1.983(2) 6_557
Cu1 O3 1.976(2) 7_665
Cu1 O2 1.979(2) 4_656
Cu1 O4 1.983(2) 6_667
Cu1 N1 2.173(3) 3_566
Cu1 Cu1 2.7202(7) 4_656
